data_4025767
loop_
_publ_author_name
'Tyrone C. Casey'
'Julie Carlisle'
'Patrizia Tisselli'
'Louise Male'
'Neil Spencer'
'Richard S. Grainger'

_publ_contact_author_address
;
School of Chemistry, University of Birmingham, Edgbaston,
Birmingham, B15 2TT, UK.
;
_publ_contact_author_email r.s.grainger@bham.ac.uk
_publ_contact_author_fax '0121 414 4403'
_publ_contact_author_name 'Richard S. Grainger'
_publ_contact_author_phone '0121 414 4465'
_publ_section_title
;
 Stereoselective \a,\a'-Annelation Reactions of 1,3-Dioxan-5-ones
;
_journal_name_full 'Journal of Organic Chemistry'
_journal_page_first 7461
_journal_page_last 7464
_journal_paper_doi 10.1021/jo101531b
_journal_volume 75
_journal_year 2010
_chemical_formula_moiety 'C11 H16 O5'
_chemical_formula_sum 'C11 H16 O5'
_chemical_formula_weight 228.24
_chemical_name_common JC2-019
_chemical_name_systematic
;
Methyl 3,3-Dimethyl-9-oxo-2,4-dioxabicyclo[3.3.1]nonane-7\b-carboxylate
;
_space_group_IT_number 14
_symmetry_cell_setting monoclinic
_symmetry_space_group_name_Hall '-P 2yn'
_symmetry_space_group_name_H-M 'P 1 21/n 1'
_atom_sites_solution_hydrogens geom
_atom_sites_solution_primary direct
_atom_sites_solution_secondary difmap
_audit_creation_method SHELXL-97
_cell_angle_alpha 90.00
_cell_angle_beta 91.3880(10)
_cell_angle_gamma 90.00
_cell_formula_units_Z 4
_cell_length_a 6.0448(2)
_cell_length_b 8.1728(3)
_cell_length_c 22.5871(8)
_cell_measurement_reflns_used 5225
_cell_measurement_temperature 120(2)
_cell_measurement_theta_max 34.15
_cell_measurement_theta_min 2.65
_cell_volume 1115.54(7)
_computing_cell_refinement 'SMART V5.625 (Bruker, 2001)'
_computing_data_collection 'SMART V5.625 (Bruker, 2001)'
_computing_data_reduction 'SAINT+ NT V6.22 (Bruker, 2001)'
_computing_molecular_graphics 'Ortep-3 for Windows (Farrugia, 1997)'
_computing_publication_material 'CIFTAB (Sheldrick, 1997)'
_computing_structure_refinement 'SHELXL-97 (Sheldrick, 2008)'
_computing_structure_solution 'SHELXS-97 (Sheldrick, 2008)'
_diffrn_ambient_temperature 120(2)
_diffrn_measured_fraction_theta_full 0.980
_diffrn_measured_fraction_theta_max 0.980
_diffrn_measurement_device_type 'Bruker SMART-6000 CCD Diffractometer'
_diffrn_measurement_method '\w Scans'
_diffrn_radiation_monochromator graphite
_diffrn_radiation_source 'fine-focus sealed tube'
_diffrn_radiation_type MoK\a
_diffrn_radiation_wavelength 0.71073
_diffrn_reflns_av_R_equivalents 0.0196
_diffrn_reflns_av_sigmaI/netI 0.0241
_diffrn_reflns_limit_h_max 7
_diffrn_reflns_limit_h_min -9
_diffrn_reflns_limit_k_max 12
_diffrn_reflns_limit_k_min -5
_diffrn_reflns_limit_l_max 35
_diffrn_reflns_limit_l_min -33
_diffrn_reflns_number 11969
_diffrn_reflns_theta_full 34.28
_diffrn_reflns_theta_max 34.28
_diffrn_reflns_theta_min 1.80
_diffrn_standards_decay_% 0
_diffrn_standards_number 0
_exptl_absorpt_coefficient_mu 0.107
_exptl_absorpt_correction_type none
_exptl_crystal_colour Colourless
_exptl_crystal_density_diffrn 1.359
_exptl_crystal_density_method 'not measured'
_exptl_crystal_description Block
_exptl_crystal_F_000 488
_exptl_crystal_size_max 0.40
_exptl_crystal_size_mid 0.28
_exptl_crystal_size_min 0.24
_refine_diff_density_max 0.507
_refine_diff_density_min -0.250
_refine_diff_density_rms 0.052
_refine_ls_extinction_method none
_refine_ls_goodness_of_fit_ref 1.026
_refine_ls_hydrogen_treatment constr
_refine_ls_matrix_type full
_refine_ls_number_parameters 148
_refine_ls_number_reflns 4558
_refine_ls_number_restraints 0
_refine_ls_restrained_S_all 1.026
_refine_ls_R_factor_all 0.0521
_refine_ls_R_factor_gt 0.0397
_refine_ls_shift/su_max 0.001
_refine_ls_shift/su_mean 0.000
_refine_ls_structure_factor_coef Fsqd
_refine_ls_weighting_details 'calc w=1/[\s^2^(Fo^2^)+(0.0700P)^2^+0.1048P] where P=(Fo^2^+2Fc^2^)/3'
_refine_ls_weighting_scheme calc
_refine_ls_wR_factor_gt 0.1083
_refine_ls_wR_factor_ref 0.1161
_reflns_number_gt 3670
_reflns_number_total 4558
_reflns_threshold_expression >2sigma(I)
_cod_data_source_file jo101531b_si_003.cif
_cod_data_source_block 12a
_cod_depositor_comments
;
The following automatic conversions were performed:

'_symmetry_cell_setting' value 'Monoclinic' changed to 'monoclinic'
according to the built-in table from CIF Core dictionary named
'cif_core.dic' version 2.4.1 from 2010-06-29.

Automatic conversion script
Id: cif_fix_values 1646 2011-03-28 12:23:43Z adriana 
;
_cod_database_code 4025767

loop_
_symmetry_equiv_pos_as_xyz
'x, y, z'
'-x+1/2, y+1/2, -z+1/2'
'-x, -y, -z'
'x-1/2, -y-1/2, z-1/2'

loop_
_atom_site_label
_atom_site_type_symbol
_atom_site_fract_x
_atom_site_fract_y
_atom_site_fract_z
_atom_site_U_iso_or_equiv
_atom_site_adp_type
_atom_site_occupancy
_atom_site_symmetry_multiplicity
_atom_site_calc_flag
_atom_site_refinement_flags
_atom_site_disorder_assembly
_atom_site_disorder_group
O1 O 1.30578(10) 0.47717(8) 0.05512(3) 0.02408(14) Uani 1 1 d . . .
C1 C 1.17600(12) 0.43757(9) 0.09279(3) 0.01698(14) Uani 1 1 d . . .
O2 O 1.11566(11) 0.36855(8) 0.19666(3) 0.02245(13) Uani 1 1 d . . .
C2 C 1.23569(12) 0.32758(10) 0.14456(3) 0.01867(14) Uani 1 1 d . . .
H2 H 1.3988 0.3295 0.1530 0.022 Uiso 1 1 calc R . .
O3 O 0.82870(10) 0.49390(7) 0.14225(2) 0.01867(12) Uani 1 1 d . . .
C3 C 1.16084(13) 0.15703(10) 0.12347(4) 0.01882(14) Uani 1 1 d . . .
H3A H 1.2450 0.1253 0.0882 0.023 Uiso 1 1 calc R . .
H3B H 1.1926 0.0758 0.1551 0.023 Uiso 1 1 calc R . .
O4 O 0.96558(10) -0.11253(8) 0.06522(3) 0.02687(15) Uani 1 1 d . . .
C4 C 0.91269(11) 0.15612(9) 0.10794(3) 0.01488(13) Uani 1 1 d . . .
H4 H 0.8310 0.1744 0.1453 0.018 Uiso 1 1 calc R . .
O5 O 0.62308(9) -0.02536(8) 0.08364(3) 0.02341(14) Uani 1 1 d . . .
C5 C 0.84531(12) 0.29299(9) 0.06397(3) 0.01578(13) Uani 1 1 d . . .
H5A H 0.9084 0.2698 0.0248 0.019 Uiso 1 1 calc R . .
H5B H 0.6821 0.2958 0.0591 0.019 Uiso 1 1 calc R . .
C6 C 0.92909(12) 0.46030(9) 0.08648(3) 0.01568(13) Uani 1 1 d . . .
H6 H 0.8926 0.5483 0.0571 0.019 Uiso 1 1 calc R . .
C7 C 0.97804(14) 0.51027(10) 0.19175(3) 0.02033(15) Uani 1 1 d . . .
C8 C 0.84305(12) -0.00817(9) 0.08318(3) 0.01608(13) Uani 1 1 d . . .
C9 C 0.53751(14) -0.18019(11) 0.06158(4) 0.02529(17) Uani 1 1 d . . .
H9A H 0.5926 -0.2000 0.0218 0.038 Uiso 1 1 calc R . .
H9B H 0.3754 -0.1765 0.0600 0.038 Uiso 1 1 calc R . .
H9C H 0.5867 -0.2686 0.0881 0.038 Uiso 1 1 calc R . .
C10 C 1.11542(17) 0.66642(11) 0.18830(4) 0.02649(18) Uani 1 1 d . . .
H10A H 1.2079 0.6622 0.1533 0.040 Uiso 1 1 calc R . .
H10B H 1.2100 0.6761 0.2240 0.040 Uiso 1 1 calc R . .
H10C H 1.0166 0.7613 0.1854 0.040 Uiso 1 1 calc R . .
C11 C 0.83440(18) 0.50817(13) 0.24579(4) 0.0301(2) Uani 1 1 d . . .
H11A H 0.7364 0.6037 0.2449 0.045 Uiso 1 1 calc R . .
H11B H 0.9286 0.5114 0.2817 0.045 Uiso 1 1 calc R . .
H11C H 0.7453 0.4080 0.2457 0.045 Uiso 1 1 calc R . .

loop_
_atom_site_aniso_label
_atom_site_aniso_U_11
_atom_site_aniso_U_22
_atom_site_aniso_U_33
_atom_site_aniso_U_23
_atom_site_aniso_U_13
_atom_site_aniso_U_12
O1 0.0237(3) 0.0243(3) 0.0246(3) -0.0007(2) 0.0068(2) -0.0044(2)
C1 0.0184(3) 0.0148(3) 0.0177(3) -0.0021(2) 0.0006(2) -0.0022(2)
O2 0.0305(3) 0.0211(3) 0.0155(2) 0.0015(2) -0.0020(2) 0.0016(2)
C2 0.0171(3) 0.0179(3) 0.0208(3) -0.0005(3) -0.0033(2) -0.0002(3)
O3 0.0200(3) 0.0200(3) 0.0161(2) -0.00369(19) 0.00240(19) 0.0015(2)
C3 0.0165(3) 0.0156(3) 0.0242(3) 0.0003(3) -0.0033(2) 0.0015(2)
O4 0.0191(3) 0.0210(3) 0.0407(4) -0.0111(3) 0.0040(2) 0.0011(2)
C4 0.0149(3) 0.0136(3) 0.0161(3) -0.0013(2) 0.0004(2) 0.0004(2)
O5 0.0145(2) 0.0176(3) 0.0381(3) -0.0075(2) 0.0018(2) -0.0011(2)
C5 0.0170(3) 0.0148(3) 0.0154(3) -0.0009(2) -0.0016(2) 0.0009(2)
C6 0.0186(3) 0.0146(3) 0.0139(3) -0.0001(2) 0.0004(2) 0.0010(2)
C7 0.0278(4) 0.0187(3) 0.0145(3) -0.0028(3) 0.0007(3) -0.0014(3)
C8 0.0155(3) 0.0152(3) 0.0176(3) -0.0003(2) 0.0011(2) -0.0002(2)
C9 0.0190(3) 0.0185(4) 0.0383(5) -0.0073(3) -0.0010(3) -0.0034(3)
C10 0.0372(5) 0.0204(4) 0.0219(4) -0.0051(3) 0.0003(3) -0.0074(3)
C11 0.0446(5) 0.0277(4) 0.0185(4) -0.0040(3) 0.0100(3) -0.0036(4)

loop_
_atom_type_symbol
_atom_type_description
_atom_type_scat_dispersion_real
_atom_type_scat_dispersion_imag
_atom_type_scat_source
C C 0.0033 0.0016 'International Tables Vol C Tables 4.2.6.8 and 6.1.1.4'
H H 0.0000 0.0000 'International Tables Vol C Tables 4.2.6.8 and 6.1.1.4'
O O 0.0106 0.0060 'International Tables Vol C Tables 4.2.6.8 and 6.1.1.4'

loop_
_geom_angle_atom_site_label_1
_geom_angle_atom_site_label_2
_geom_angle_atom_site_label_3
_geom_angle
_geom_angle_site_symmetry_1
_geom_angle_site_symmetry_3
_geom_angle_publ_flag
O1 C1 C6 123.76(7) . . ?
O1 C1 C2 123.64(7) . . ?
C6 C1 C2 111.32(6) . . ?
C7 O2 C2 115.45(6) . . ?
O2 C2 C1 112.28(6) . . ?
O2 C2 C3 108.33(6) . . ?
C1 C2 C3 103.68(6) . . ?
C7 O3 C6 115.60(6) . . ?
C4 C3 C2 110.76(6) . . ?
C8 C4 C3 110.59(6) . . ?
C8 C4 C5 109.83(6) . . ?
C3 C4 C5 112.66(6) . . ?
C8 O5 C9 115.80(6) . . ?
C6 C5 C4 110.57(6) . . ?
O3 C6 C1 112.26(6) . . ?
O3 C6 C5 108.44(6) . . ?
C1 C6 C5 103.81(6) . . ?
O3 C7 O2 109.95(6) . . ?
O3 C7 C11 105.44(7) . . ?
O2 C7 C11 105.79(7) . . ?
O3 C7 C10 111.93(7) . . ?
O2 C7 C10 111.43(7) . . ?
C11 C7 C10 111.95(7) . . ?
O4 C8 O5 123.16(7) . . ?
O4 C8 C4 125.81(7) . . ?
O5 C8 C4 111.02(6) . . ?

loop_
_geom_bond_atom_site_label_1
_geom_bond_atom_site_label_2
_geom_bond_distance
_geom_bond_site_symmetry_2
_geom_bond_publ_flag
O1 C1 1.2151(9) . ?
C1 C6 1.5074(10) . ?
C1 C2 1.5118(11) . ?
O2 C7 1.4288(11) . ?
O2 C2 1.4370(10) . ?
C2 C3 1.5376(11) . ?
O3 C7 1.4261(10) . ?
O3 C6 1.4378(9) . ?
C3 C4 1.5322(10) . ?
O4 C8 1.2063(10) . ?
C4 C8 1.5104(10) . ?
C4 C5 1.5439(10) . ?
O5 C8 1.3374(9) . ?
O5 C9 1.4508(10) . ?
C5 C6 1.5402(11) . ?
C7 C11 1.5151(12) . ?
C7 C10 1.5256(12) . ?
